data_7717751
loop_
_publ_author_name
'Chen, Duyong'
'Yi, Cheng'
'Li, Xin-Feng'
'Zhou, Ren-He'
'Zhang, Liyan'
'Cai, Rui'
'Meng, Yin-Shan'
'Liu, Tao'

_publ_section_title
;
 A Mononuclear Iron (II) Complex Constructed by Complementary Ligand Pair
 Exhibits Intrinsic Luminescence-Spin Crossover Coupling
;
_journal_name_full 'Dalton Transactions'
_journal_paper_doi 10.1039/D4DT03177F
_journal_year 2025
_chemical_formula_moiety 'C49 H40 Fe N8 O6, 2(B F4), H2 O'
_chemical_formula_sum 'C49 H42 B2 F8 Fe N8 O7'
_chemical_formula_weight 1084.37
_space_group_crystal_system orthorhombic
_space_group_IT_number 61
_space_group_name_Hall '-P 2ac 2ab'
_space_group_name_H-M_alt 'P b c a'
_atom_sites_solution_hydrogens mixed
_audit_creation_date 2024-11-04
_audit_creation_method
;
Olex2 1.5
(compiled 2023.08.24 svn.re1ec1418 for OlexSys, GUI svn.r6928)
;
_audit_update_record
;
2024-11-04 deposited with the CCDC.	2025-01-03 downloaded from the CCDC.
;
_cell_angle_alpha 90
_cell_angle_beta 90
_cell_angle_gamma 90
_cell_formula_units_Z 8
_cell_length_a 16.1800(6)
_cell_length_b 20.4217(7)
_cell_length_c 28.1422(10)
_cell_measurement_reflns_used 9956
_cell_measurement_temperature 120.0
_cell_measurement_theta_max 27.46
_cell_measurement_theta_min 2.46
_cell_volume 9298.8(6)
_computing_cell_refinement 'SAINT V8.40A (?, 2016)'
_computing_data_reduction 'SAINT V8.40A (?, 2016)'
_computing_molecular_graphics 'Olex2 1.5 (Dolomanov et al., 2009)'
_computing_publication_material 'Olex2 1.5 (Dolomanov et al., 2009)'
_computing_structure_refinement 'SHELXL 2018/3 (Sheldrick, 2015)'
_computing_structure_solution 'SHELXT 2014/5 (Sheldrick, 2014)'
_diffrn_ambient_temperature 120.00
_diffrn_measured_fraction_theta_full 0.999
_diffrn_measured_fraction_theta_max 0.997
_diffrn_measurement_device_type 'Bruker APEX-II CCD'
_diffrn_measurement_method '\f and \w scans'
_diffrn_radiation_type MoK\a
_diffrn_radiation_wavelength 0.71073
_diffrn_reflns_av_R_equivalents 0.0346
_diffrn_reflns_av_unetI/netI 0.0240
_diffrn_reflns_Laue_measured_fraction_full 0.999
_diffrn_reflns_Laue_measured_fraction_max 0.997
_diffrn_reflns_limit_h_max 21
_diffrn_reflns_limit_h_min -21
_diffrn_reflns_limit_k_max 25
_diffrn_reflns_limit_k_min -26
_diffrn_reflns_limit_l_max 36
_diffrn_reflns_limit_l_min -35
_diffrn_reflns_number 62444
_diffrn_reflns_point_group_measured_fraction_full 0.999
_diffrn_reflns_point_group_measured_fraction_max 0.997
_diffrn_reflns_theta_full 25.242
_diffrn_reflns_theta_max 27.499
_diffrn_reflns_theta_min 2.465
_diffrn_source_current 1.4
_diffrn_source_power 0.07
_diffrn_source_voltage 50.0
_diffrn_standards_number 0
_exptl_absorpt_coefficient_mu 0.421
_exptl_absorpt_correction_T_max 0.7456
_exptl_absorpt_correction_T_min 0.6477
_exptl_absorpt_correction_type none
_exptl_absorpt_process_details
;
SADABS-2016/2 (Bruker,2016/2) was used for absorption correction.
wR2(int) was 0.0764 before and 0.0463 after correction.
The Ratio of minimum to maximum transmission is 0.8687.
The \l/2 correction factor is Not present.
;
_exptl_crystal_colour 'clear dark red'
_exptl_crystal_colour_lustre clear
_exptl_crystal_colour_modifier dark
_exptl_crystal_colour_primary red
_exptl_crystal_density_diffrn 1.549
_exptl_crystal_description block
_exptl_crystal_F_000 4448
_exptl_crystal_size_max 0.6
_exptl_crystal_size_mid 0.5
_exptl_crystal_size_min 0.3
_refine_diff_density_max 0.466
_refine_diff_density_min -0.536
_refine_diff_density_rms 0.050
_refine_ls_extinction_method none
_refine_ls_goodness_of_fit_ref 1.023
_refine_ls_hydrogen_treatment constr
_refine_ls_matrix_type full
_refine_ls_number_parameters 684
_refine_ls_number_reflns 10647
_refine_ls_number_restraints 1
_refine_ls_restrained_S_all 1.023
_refine_ls_R_factor_all 0.0458
_refine_ls_R_factor_gt 0.0356
_refine_ls_shift/su_max 0.004
_refine_ls_shift/su_mean 0.000
_refine_ls_structure_factor_coef Fsqd
_refine_ls_weighting_details 'w=1/[\s^2^(Fo^2^)+(0.0345P)^2^+7.3891P] where P=(Fo^2^+2Fc^2^)/3'
_refine_ls_weighting_scheme calc
_refine_ls_wR_factor_gt 0.0833
_refine_ls_wR_factor_ref 0.0897
_reflns_Friedel_coverage 0.000
_reflns_number_gt 8938
_reflns_number_total 10647
_reflns_threshold_expression 'I > 2\s(I)'
_cod_data_source_file d4dt03177f2.cif
_cod_data_source_block 1-fe120k
_cod_database_code 7717751
_shelx_shelxl_version_number 2018/3
_shelx_space_group_comment
;
The symmetry employed for this shelxl refinement is uniquely defined
by the following loop, which should always be used as a source of
symmetry information in preference to the above space-group names.
They are only intended as comments.
;
_shelx_estimated_absorpt_t_max 0.884
_shelx_estimated_absorpt_t_min 0.786
_olex2_refinement_description
;
1. Fixed Uiso
 At 1.2 times of:
  All C(H) groups
 At 1.5 times of:
  All C(H,H,H) groups, All O(H) groups, All O(H,H) groups
2. Rigid bond restraints
 C32, C33
 with sigma for 1-2 distances of 0.005 and sigma for 1-3 distances of 0.01
3.a Free rotating group:
 O7(H7A,H7B)
3.b Aromatic/amide H refined with riding coordinates:
 C13(H13), C11(H11), C12(H12), C8(H8), C23(H23), C45(H45), C38(H38), C17(H17),
 C3(H3), C47(H47), C43(H43), C26(H26), C40(H40), C28(H28), C18(H18), C41(H41),
 C19(H19), C2(H2), C39(H39), C5(H5), C27(H27), C42(H42), C6(H6A), C1(H1),
 C32(H32), C34(H34), C33(H33)
3.c Idealised Me refined as rotating group:
 C22(H22A,H22B,H22C), C21(H21A,H21B,H21C), C37(H37A,H37B,H37C), C36(H36A,H36B,
 H36C)
3.d Idealised tetrahedral OH refined as rotating group:
 O6(H6)
;
_olex2_submission_special_instructions 'No special instructions were received'

loop_
_space_group_symop_operation_xyz
'x, y, z'
'-x+1/2, -y, z+1/2'
'-x, y+1/2, -z+1/2'
'x+1/2, -y+1/2, -z'
'-x, -y, -z'
'x-1/2, y, -z-1/2'
'x, -y-1/2, z-1/2'
'-x-1/2, y-1/2, z'

loop_
_atom_site_label
_atom_site_type_symbol
_atom_site_fract_x
_atom_site_fract_y
_atom_site_fract_z
_atom_site_U_iso_or_equiv
_atom_site_adp_type
_atom_site_occupancy
_atom_site_site_symmetry_order
_atom_site_calc_flag
_atom_site_refinement_flags_posn
_atom_site_refinement_flags_adp
_atom_site_refinement_flags_occupancy
_atom_site_disorder_assembly
_atom_site_disorder_group
Fe1 Fe 0.13726(2) 0.58848(2) 0.62696(2) 0.01701(6) Uani 1 1 d . . . . .
F7 F 0.88129(7) 0.43068(5) 0.72889(4) 0.0363(3) Uani 1 1 d . . . . .
F4 F 0.61915(6) 0.29729(6) 0.56258(4) 0.0368(3) Uani 1 1 d . . . . .
F6 F 0.92934(7) 0.36611(5) 0.66978(5) 0.0411(3) Uani 1 1 d . . . . .
F1 F 0.48204(7) 0.29204(6) 0.57774(4) 0.0404(3) Uani 1 1 d . . . . .
F2 F 0.52778(7) 0.33831(6) 0.50910(4) 0.0445(3) Uani 1 1 d . . . . .
O2 O 0.24829(7) 0.39155(6) 0.60317(4) 0.0273(3) Uani 1 1 d . . . . .
F8 F 0.79146(7) 0.37310(6) 0.68393(5) 0.0445(3) Uani 1 1 d . . . . .
F5 F 0.86129(9) 0.46013(6) 0.65245(4) 0.0460(3) Uani 1 1 d . . . . .
O1 O 0.21109(7) 0.55330(6) 0.48781(4) 0.0275(3) Uani 1 1 d . . . . .
O3 O 0.33371(8) 0.72792(7) 0.66579(5) 0.0356(3) Uani 1 1 d . . . . .
F3 F 0.53803(8) 0.22877(6) 0.52005(5) 0.0542(3) Uani 1 1 d . . . . .
O7 O 0.62996(8) 0.36077(7) 0.65095(5) 0.0358(3) Uani 1 1 d G . . . .
H7A H 0.681246 0.366341 0.659326 0.054 Uiso 1 1 d G U . . .
H7B H 0.628201 0.343444 0.622721 0.054 Uiso 1 1 d G U . . .
N5 N 0.24962(8) 0.56447(6) 0.63360(4) 0.0195(3) Uani 1 1 d . . . . .
O6 O 0.50394(8) 0.44139(7) 0.66217(5) 0.0369(3) Uani 1 1 d . . . . .
H6 H 0.549570 0.423288 0.656676 0.055 Uiso 1 1 calc R U . . .
N2 N 0.02468(8) 0.61112(6) 0.62017(5) 0.0182(3) Uani 1 1 d . . . . .
N3 N 0.13054(8) 0.66649(6) 0.67463(5) 0.0200(3) Uani 1 1 d . . . . .
N8 N 0.20219(8) 0.49305(7) 0.68811(5) 0.0208(3) Uani 1 1 d . . . . .
N1 N 0.10060(8) 0.51850(6) 0.57724(4) 0.0169(3) Uani 1 1 d . . . . .
N4 N 0.12703(8) 0.51929(7) 0.67558(5) 0.0204(3) Uani 1 1 d . . . . .
N7 N 0.27137(8) 0.64000(7) 0.57678(5) 0.0228(3) Uani 1 1 d . . . . .
O5 O 0.54526(8) 0.51170(7) 0.60537(5) 0.0395(3) Uani 1 1 d . . . . .
N6 N 0.18668(8) 0.64692(7) 0.57957(5) 0.0220(3) Uani 1 1 d . . . . .
O4 O 0.18887(11) 0.59559(7) 0.77046(5) 0.0488(4) Uani 1 1 d . . . . .
C10 C 0.01607(9) 0.51531(8) 0.57509(5) 0.0181(3) Uani 1 1 d . . . . .
C15 C 0.23357(9) 0.47384(8) 0.54645(5) 0.0192(3) Uani 1 1 d . . . . .
C24 C -0.00462(10) 0.66605(8) 0.64043(5) 0.0194(3) Uani 1 1 d . . . . .
C16 C 0.26603(10) 0.51259(8) 0.50971(6) 0.0223(3) Uani 1 1 d . . . . .
C4 C -0.22744(9) 0.66721(8) 0.60166(6) 0.0210(3) Uani 1 1 d . . . . .
C9 C -0.02666(9) 0.57232(7) 0.59522(5) 0.0183(3) Uani 1 1 d . . . . .
C7 C -0.14042(9) 0.64627(8) 0.60859(5) 0.0191(3) Uani 1 1 d . . . . .
C13 C 0.10243(10) 0.41605(8) 0.53519(6) 0.0212(3) Uani 1 1 d . . . . .
H13 H 0.133972 0.381824 0.521272 0.025 Uiso 1 1 calc R U . . .
C14 C 0.14262(9) 0.47045(8) 0.55456(5) 0.0183(3) Uani 1 1 d . . . . .
C11 C -0.02640(10) 0.46334(8) 0.55521(6) 0.0225(3) Uani 1 1 d . . . . .
H11 H -0.085105 0.463182 0.554685 0.027 Uiso 1 1 calc R U . . .
C48 C 0.30714(10) 0.59234(8) 0.60595(6) 0.0211(3) Uani 1 1 d . . . . .
C25 C 0.05712(10) 0.69934(8) 0.66992(6) 0.0211(3) Uani 1 1 d . . . . .
C20 C 0.28526(10) 0.42771(8) 0.56830(6) 0.0223(3) Uani 1 1 d . . . . .
C44 C 0.27150(10) 0.51733(8) 0.66411(5) 0.0208(3) Uani 1 1 d . . . . .
C12 C 0.01751(10) 0.41163(8) 0.53610(6) 0.0237(3) Uani 1 1 d . . . . .
H12 H -0.010068 0.374134 0.523954 0.028 Uiso 1 1 calc R U . . .
C29 C 0.18578(10) 0.69230(8) 0.70564(6) 0.0228(3) Uani 1 1 d . . . . .
C8 C -0.10951(9) 0.58797(8) 0.58937(6) 0.0196(3) Uani 1 1 d . . . . .
H8 H -0.145067 0.559263 0.572416 0.024 Uiso 1 1 calc R U . . .
C46 C 0.40943(10) 0.52172(9) 0.63709(6) 0.0242(3) Uani 1 1 d . . . . .
C23 C -0.08594(10) 0.68499(8) 0.63473(6) 0.0209(3) Uani 1 1 d . . . . .
H23 H -0.104861 0.724598 0.648688 0.025 Uiso 1 1 calc R U . . .
C45 C 0.35147(10) 0.49497(8) 0.66819(6) 0.0240(3) Uani 1 1 d . . . . .
H45 H 0.366424 0.462884 0.691074 0.029 Uiso 1 1 calc R U . . .
C30 C 0.26471(11) 0.65861(8) 0.71795(6) 0.0258(4) Uani 1 1 d . . . . .
C38 C 0.07135(10) 0.48399(8) 0.69864(6) 0.0244(3) Uani 1 1 d . . . . .
H38 H 0.013340 0.490721 0.696819 0.029 Uiso 1 1 calc R U . . .
C17 C 0.34876(11) 0.50674(9) 0.49644(6) 0.0285(4) Uani 1 1 d . . . . .
H17 H 0.371146 0.533922 0.472265 0.034 Uiso 1 1 calc R U . . .
C3 C -0.27425(10) 0.64473(9) 0.56362(6) 0.0255(3) Uani 1 1 d . . . . .
H3 H -0.251150 0.613711 0.542256 0.031 Uiso 1 1 calc R U . . .
C47 C 0.38865(10) 0.57233(8) 0.60590(6) 0.0242(3) Uani 1 1 d . . . . .
H47 H 0.428584 0.591976 0.585676 0.029 Uiso 1 1 calc R U . . .
C43 C 0.30366(12) 0.68139(9) 0.54394(7) 0.0303(4) Uani 1 1 d . . . . .
H43 H 0.360340 0.685606 0.535690 0.036 Uiso 1 1 calc R U . . .
C26 C 0.03935(11) 0.75758(8) 0.69294(6) 0.0266(4) Uani 1 1 d . . . . .
H26 H -0.012009 0.779012 0.687866 0.032 Uiso 1 1 calc R U . . .
C40 C 0.19234(11) 0.44208(9) 0.71877(6) 0.0272(4) Uani 1 1 d . . . . .
H40 H 0.235015 0.416238 0.732410 0.033 Uiso 1 1 calc R U . . .
C28 C 0.17021(11) 0.75044(9) 0.72997(6) 0.0278(4) Uani 1 1 d . . . . .
H28 H 0.210424 0.767104 0.751396 0.033 Uiso 1 1 calc R U . . .
C49 C 0.49425(11) 0.49206(10) 0.63312(6) 0.0294(4) Uani 1 1 d . . . . .
C35 C 0.33992(11) 0.68127(9) 0.70028(7) 0.0308(4) Uani 1 1 d . . . . .
C18 C 0.39773(11) 0.46073(9) 0.51904(7) 0.0313(4) Uani 1 1 d . . . . .
H18 H 0.453873 0.456357 0.509686 0.038 Uiso 1 1 calc R U . . .
C41 C 0.16782(11) 0.69281(8) 0.54801(6) 0.0277(4) Uani 1 1 d . . . . .
H41 H 0.113412 0.708057 0.541790 0.033 Uiso 1 1 calc R U . . .
C19 C 0.36755(10) 0.42096(9) 0.55476(7) 0.0277(4) Uani 1 1 d . . . . .
H19 H 0.402256 0.389648 0.569769 0.033 Uiso 1 1 calc R U . . .
C2 C -0.35442(11) 0.66704(10) 0.55643(7) 0.0323(4) Uani 1 1 d . . . . .
H2 H -0.385677 0.651203 0.530264 0.039 Uiso 1 1 calc R U . . .
C39 C 0.10956(11) 0.43524(9) 0.72617(6) 0.0298(4) Uani 1 1 d . . . . .
H39 H 0.083075 0.403880 0.745916 0.036 Uiso 1 1 calc R U . . .
C5 C -0.26418(11) 0.71115(9) 0.63338(7) 0.0320(4) Uani 1 1 d . . . . .
H5 H -0.234067 0.725926 0.660301 0.038 Uiso 1 1 calc R U . . .
C27 C 0.09732(12) 0.78407(9) 0.72339(7) 0.0302(4) Uani 1 1 d . . . . .
H27 H 0.087232 0.824300 0.739315 0.036 Uiso 1 1 calc R U . . .
C31 C 0.26510(15) 0.61225(9) 0.75449(7) 0.0373(5) Uani 1 1 d . . . . .
C22 C 0.29764(13) 0.34210(9) 0.62550(8) 0.0379(5) Uani 1 1 d . . . . .
H22A H 0.316240 0.310520 0.601553 0.057 Uiso 1 1 calc R U . . .
H22B H 0.264659 0.319443 0.649640 0.057 Uiso 1 1 calc R U . . .
H22C H 0.345787 0.362494 0.640575 0.057 Uiso 1 1 calc R U . . .
C42 C 0.23934(12) 0.71580(9) 0.52502(7) 0.0344(4) Uani 1 1 d . . . . .
H42 H 0.242257 0.748630 0.501166 0.041 Uiso 1 1 calc R U . . .
C6 C -0.34406(12) 0.73338(10) 0.62594(8) 0.0390(5) Uani 1 1 d . . . . .
H6A H -0.368180 0.763427 0.647661 0.047 Uiso 1 1 calc R U . . .
C21 C 0.23951(13) 0.58660(11) 0.44573(7) 0.0387(5) Uani 1 1 d . . . . .
H21A H 0.255638 0.554269 0.421731 0.058 Uiso 1 1 calc R U . . .
H21B H 0.287228 0.614047 0.453703 0.058 Uiso 1 1 calc R U . . .
H21C H 0.195004 0.614148 0.433152 0.058 Uiso 1 1 calc R U . . .
B2 B 0.86656(12) 0.40774(10) 0.68301(7) 0.0250(4) Uani 1 1 d . . . . .
C1 C -0.38877(11) 0.71208(9) 0.58712(8) 0.0346(4) Uani 1 1 d . . . . .
H1 H -0.442918 0.728367 0.581584 0.042 Uiso 1 1 calc R U . . .
C32 C 0.34106(19) 0.58779(10) 0.77153(8) 0.0529(7) Uani 1 1 d . U . . .
H32 H 0.342211 0.555781 0.796017 0.064 Uiso 1 1 calc R U . . .
C34 C 0.41479(13) 0.65710(10) 0.71735(8) 0.0434(5) Uani 1 1 d . . . . .
H34 H 0.465790 0.672508 0.704921 0.052 Uiso 1 1 calc R U . . .
B1 B 0.54086(12) 0.28898(10) 0.54210(8) 0.0275(4) Uani 1 1 d . . . . .
C33 C 0.41327(17) 0.61092(11) 0.75223(9) 0.0542(7) Uani 1 1 d . U . . .
H33 H 0.464236 0.594026 0.763667 0.065 Uiso 1 1 calc R U . . .
C37 C 0.40754(14) 0.75851(14) 0.64917(11) 0.0638(7) Uani 1 1 d . . . . .
H37A H 0.393517 0.791741 0.625375 0.096 Uiso 1 1 calc R U . . .
H37B H 0.443687 0.725471 0.634815 0.096 Uiso 1 1 calc R U . . .
H37C H 0.436122 0.779322 0.675897 0.096 Uiso 1 1 calc R U . . .
C36 C 0.1839(2) 0.55409(13) 0.81177(8) 0.0808(11) Uani 1 1 d . . . . .
H36A H 0.205696 0.510602 0.804011 0.121 Uiso 1 1 calc R U . . .
H36B H 0.126151 0.550191 0.821813 0.121 Uiso 1 1 calc R U . . .
H36C H 0.216609 0.573256 0.837585 0.121 Uiso 1 1 calc R U . . .

loop_
_atom_site_aniso_label
_atom_site_aniso_U_11
_atom_site_aniso_U_22
_atom_site_aniso_U_33
_atom_site_aniso_U_23
_atom_site_aniso_U_13
_atom_site_aniso_U_12
Fe1 0.01593(11) 0.01819(11) 0.01691(11) -0.00041(9) 0.00003(8) -0.00118(8)
F7 0.0520(7) 0.0323(6) 0.0247(5) -0.0023(5) -0.0050(5) 0.0015(5)
F4 0.0251(5) 0.0437(6) 0.0416(6) 0.0065(5) -0.0048(5) -0.0073(5)
F6 0.0298(6) 0.0343(6) 0.0592(8) -0.0130(6) 0.0083(5) 0.0014(5)
F1 0.0293(6) 0.0435(7) 0.0483(7) 0.0120(5) 0.0127(5) 0.0062(5)
F2 0.0308(6) 0.0558(8) 0.0469(7) 0.0206(6) 0.0056(5) 0.0116(5)
O2 0.0258(6) 0.0252(6) 0.0309(6) 0.0079(5) -0.0011(5) 0.0011(5)
F8 0.0231(5) 0.0461(7) 0.0645(8) -0.0087(6) -0.0021(5) -0.0049(5)
F5 0.0762(9) 0.0355(6) 0.0263(6) 0.0058(5) 0.0031(6) 0.0067(6)
O1 0.0239(6) 0.0340(7) 0.0246(6) 0.0107(5) -0.0019(5) -0.0063(5)
O3 0.0243(6) 0.0377(7) 0.0449(8) 0.0063(6) 0.0031(6) -0.0055(5)
F3 0.0543(8) 0.0438(7) 0.0644(9) -0.0221(7) -0.0072(7) -0.0008(6)
O7 0.0231(6) 0.0434(8) 0.0409(8) -0.0007(6) -0.0033(6) 0.0020(6)
N5 0.0198(6) 0.0206(6) 0.0180(6) -0.0007(5) -0.0007(5) -0.0034(5)
O6 0.0226(6) 0.0480(8) 0.0402(8) 0.0114(7) 0.0008(6) 0.0079(6)
N2 0.0180(6) 0.0183(6) 0.0184(6) 0.0004(5) 0.0011(5) -0.0017(5)
N3 0.0211(7) 0.0207(6) 0.0180(6) 0.0014(5) 0.0003(5) -0.0040(5)
N8 0.0190(6) 0.0242(7) 0.0192(6) 0.0020(5) -0.0006(5) -0.0017(5)
N1 0.0173(6) 0.0180(6) 0.0154(6) 0.0005(5) -0.0002(5) -0.0012(5)
N4 0.0185(6) 0.0233(7) 0.0195(6) -0.0027(5) 0.0007(5) -0.0013(5)
N7 0.0213(7) 0.0243(7) 0.0227(7) 0.0026(6) 0.0014(5) -0.0028(5)
O5 0.0208(6) 0.0554(9) 0.0422(8) 0.0106(7) 0.0044(6) 0.0012(6)
N6 0.0206(7) 0.0231(7) 0.0222(7) -0.0006(6) 0.0001(5) 0.0012(5)
O4 0.0868(13) 0.0353(8) 0.0244(7) 0.0052(6) -0.0006(7) -0.0217(8)
C10 0.0185(7) 0.0201(7) 0.0158(7) 0.0005(6) -0.0006(6) -0.0004(6)
C15 0.0176(7) 0.0215(8) 0.0186(7) -0.0030(6) 0.0013(6) -0.0004(6)
C24 0.0210(8) 0.0181(7) 0.0191(7) -0.0002(6) 0.0019(6) -0.0026(6)
C16 0.0215(8) 0.0262(8) 0.0193(7) -0.0024(6) 0.0002(6) -0.0039(6)
C4 0.0184(7) 0.0196(7) 0.0250(8) 0.0017(6) 0.0038(6) -0.0005(6)
C9 0.0188(7) 0.0190(7) 0.0171(7) 0.0003(6) 0.0006(6) -0.0017(6)
C7 0.0189(7) 0.0199(7) 0.0185(7) 0.0023(6) 0.0031(6) 0.0001(6)
C13 0.0219(8) 0.0203(7) 0.0215(8) -0.0021(6) 0.0022(6) 0.0004(6)
C14 0.0188(7) 0.0200(7) 0.0161(7) 0.0024(6) 0.0008(6) 0.0003(6)
C11 0.0170(7) 0.0241(8) 0.0262(8) -0.0033(7) -0.0018(6) -0.0028(6)
C48 0.0213(8) 0.0226(8) 0.0193(7) -0.0003(6) -0.0003(6) -0.0047(6)
C25 0.0214(8) 0.0217(8) 0.0202(7) -0.0002(6) 0.0024(6) -0.0033(6)
C20 0.0204(8) 0.0214(8) 0.0250(8) -0.0027(6) -0.0005(6) -0.0008(6)
C44 0.0198(8) 0.0246(8) 0.0181(7) -0.0001(6) -0.0013(6) -0.0034(6)
C12 0.0235(8) 0.0208(8) 0.0268(8) -0.0049(7) -0.0006(7) -0.0028(6)
C29 0.0260(8) 0.0239(8) 0.0186(7) 0.0024(6) 0.0004(6) -0.0064(6)
C8 0.0183(7) 0.0205(7) 0.0200(7) -0.0001(6) 0.0002(6) -0.0023(6)
C46 0.0183(8) 0.0317(9) 0.0226(8) -0.0019(7) -0.0027(6) -0.0021(7)
C23 0.0220(8) 0.0189(7) 0.0216(8) -0.0014(6) 0.0034(6) 0.0002(6)
C45 0.0229(8) 0.0284(9) 0.0207(8) 0.0012(7) -0.0036(6) -0.0011(7)
C30 0.0330(9) 0.0224(8) 0.0218(8) -0.0022(7) -0.0107(7) -0.0026(7)
C38 0.0226(8) 0.0271(8) 0.0234(8) -0.0020(7) 0.0037(6) -0.0048(6)
C17 0.0250(8) 0.0346(9) 0.0260(8) -0.0033(7) 0.0068(7) -0.0078(7)
C3 0.0229(8) 0.0275(8) 0.0260(8) -0.0041(7) 0.0017(7) 0.0030(7)
C47 0.0204(8) 0.0283(8) 0.0239(8) -0.0003(7) 0.0012(6) -0.0053(6)
C43 0.0297(9) 0.0307(9) 0.0306(9) 0.0067(8) 0.0066(7) -0.0046(7)
C26 0.0251(8) 0.0244(8) 0.0302(9) -0.0056(7) 0.0029(7) -0.0029(7)
C40 0.0312(9) 0.0270(9) 0.0233(8) 0.0060(7) -0.0009(7) -0.0011(7)
C28 0.0293(9) 0.0293(9) 0.0249(8) -0.0038(7) -0.0026(7) -0.0085(7)
C49 0.0198(8) 0.0402(10) 0.0283(9) 0.0016(8) -0.0037(7) -0.0018(7)
C35 0.0294(9) 0.0276(9) 0.0355(10) -0.0067(8) -0.0114(8) 0.0007(7)
C18 0.0191(8) 0.0366(10) 0.0382(10) -0.0105(8) 0.0056(7) -0.0020(7)
C41 0.0311(9) 0.0251(8) 0.0269(9) 0.0039(7) 0.0001(7) 0.0042(7)
C19 0.0202(8) 0.0271(9) 0.0359(10) -0.0053(7) -0.0013(7) 0.0030(7)
C2 0.0222(9) 0.0403(11) 0.0344(10) -0.0050(8) -0.0025(7) 0.0009(7)
C39 0.0310(9) 0.0302(9) 0.0281(9) 0.0050(8) 0.0047(7) -0.0067(7)
C5 0.0233(9) 0.0337(10) 0.0391(10) -0.0130(8) 0.0010(7) 0.0009(7)
C27 0.0340(10) 0.0260(9) 0.0306(9) -0.0097(7) 0.0031(8) -0.0049(7)
C31 0.0670(14) 0.0221(9) 0.0229(9) -0.0022(7) -0.0129(9) -0.0063(9)
C22 0.0377(11) 0.0262(9) 0.0498(12) 0.0120(9) -0.0083(9) 0.0022(8)
C42 0.0371(10) 0.0323(10) 0.0339(10) 0.0124(8) 0.0044(8) 0.0016(8)
C6 0.0253(9) 0.0357(10) 0.0559(13) -0.0176(10) 0.0053(9) 0.0051(8)
C21 0.0403(11) 0.0485(12) 0.0273(9) 0.0154(9) -0.0044(8) -0.0185(9)
B2 0.0256(9) 0.0244(9) 0.0252(9) -0.0016(8) 0.0004(7) -0.0009(7)
C1 0.0181(8) 0.0346(10) 0.0512(12) -0.0035(9) 0.0020(8) 0.0055(7)
C32 0.104(2) 0.0228(10) 0.0323(11) -0.0058(8) -0.0367(12) 0.0135(11)
C34 0.0338(11) 0.0410(11) 0.0554(13) -0.0195(10) -0.0209(10) 0.0096(9)
B1 0.0204(9) 0.0290(10) 0.0330(10) 0.0025(8) -0.0009(8) -0.0006(7)
C33 0.0643(15) 0.0394(12) 0.0588(15) -0.0193(11) -0.0400(12) 0.0191(11)
C37 0.0337(12) 0.0681(17) 0.089(2) 0.0113(15) 0.0186(13) -0.0130(12)
C36 0.168(3) 0.0493(15) 0.0255(11) 0.0111(11) -0.0094(15) -0.0523(18)

loop_
_atom_type_symbol
_atom_type_description
_atom_type_scat_dispersion_real
_atom_type_scat_dispersion_imag
_atom_type_scat_source
C C 0.0033 0.0016 'International Tables Vol C Tables 4.2.6.8 and 6.1.1.4'
H H 0.0000 0.0000 'International Tables Vol C Tables 4.2.6.8 and 6.1.1.4'
B B 0.0013 0.0007 'International Tables Vol C Tables 4.2.6.8 and 6.1.1.4'
F F 0.0171 0.0103 'International Tables Vol C Tables 4.2.6.8 and 6.1.1.4'
Fe Fe 0.3463 0.8444 'International Tables Vol C Tables 4.2.6.8 and 6.1.1.4'
N N 0.0061 0.0033 'International Tables Vol C Tables 4.2.6.8 and 6.1.1.4'
O O 0.0106 0.0060 'International Tables Vol C Tables 4.2.6.8 and 6.1.1.4'

loop_
_geom_angle_atom_site_label_1
_geom_angle_atom_site_label_2
_geom_angle_atom_site_label_3
_geom_angle
_geom_angle_site_symmetry_1
_geom_angle_site_symmetry_3
_geom_angle_publ_flag
N5 Fe1 N3 100.64(5) . . ?
N5 Fe1 N1 99.31(5) . . ?
N5 Fe1 N4 80.02(6) . . ?
N5 Fe1 N6 80.39(6) . . ?
N2 Fe1 N5 179.14(6) . . ?
N2 Fe1 N3 80.09(5) . . ?
N2 Fe1 N1 79.95(5) . . ?
N2 Fe1 N4 99.47(6) . . ?
N2 Fe1 N6 100.10(6) . . ?
N3 Fe1 N1 160.04(5) . . ?
N4 Fe1 N3 95.54(5) . . ?
N4 Fe1 N1 87.18(5) . . ?
N6 Fe1 N3 89.65(5) . . ?
N6 Fe1 N1 94.39(5) . . ?
N6 Fe1 N4 160.34(6) . . ?
C20 O2 C22 116.88(14) . . ?
C16 O1 C21 116.80(14) . . ?
C35 O3 C37 118.52(17) . . ?
H7A O7 H7B 109.4 . . ?
C48 N5 Fe1 120.00(11) . . ?
C44 N5 Fe1 120.28(11) . . ?
C44 N5 C48 119.63(14) . . ?
C49 O6 H6 109.5 . . ?
C24 N2 Fe1 120.07(11) . . ?
C24 N2 C9 119.65(14) . . ?
C9 N2 Fe1 120.27(11) . . ?
C25 N3 Fe1 110.90(10) . . ?
C29 N3 Fe1 132.57(11) . . ?
C29 N3 C25 116.33(14) . . ?
N4 N8 C44 116.53(13) . . ?
C40 N8 N4 110.92(13) . . ?
C40 N8 C44 132.10(15) . . ?
C10 N1 Fe1 110.24(10) . . ?
C14 N1 Fe1 132.07(10) . . ?
C14 N1 C10 116.48(13) . . ?
N8 N4 Fe1 112.50(10) . . ?
C38 N4 Fe1 141.89(12) . . ?
C38 N4 N8 105.30(13) . . ?
N6 N7 C48 116.68(13) . . ?
C43 N7 N6 110.92(14) . . ?
C43 N7 C48 132.37(15) . . ?
N7 N6 Fe1 112.42(10) . . ?
C41 N6 Fe1 142.34(12) . . ?
C41 N6 N7 105.24(14) . . ?
C31 O4 C36 117.7(2) . . ?
N1 C10 C9 114.54(13) . . ?
N1 C10 C11 123.39(14) . . ?
C11 C10 C9 122.07(14) . . ?
C16 C15 C14 120.55(14) . . ?
C20 C15 C16 118.60(14) . . ?
C20 C15 C14 119.38(14) . . ?
N2 C24 C25 112.75(14) . . ?
N2 C24 C23 121.35(14) . . ?
C23 C24 C25 125.82(15) . . ?
O1 C16 C15 115.62(14) . . ?
O1 C16 C17 123.83(15) . . ?
C17 C16 C15 120.51(16) . . ?
C3 C4 C7 121.53(14) . . ?
C3 C4 C5 118.17(15) . . ?
C5 C4 C7 120.29(15) . . ?
N2 C9 C10 112.19(13) . . ?
N2 C9 C8 121.51(14) . . ?
C8 C9 C10 126.28(14) . . ?
C8 C7 C4 122.22(14) . . ?
C23 C7 C4 120.38(14) . . ?
C23 C7 C8 117.40(14) . . ?
C14 C13 H13 119.7 . . ?
C12 C13 H13 119.7 . . ?
C12 C13 C14 120.59(15) . . ?
N1 C14 C15 122.30(14) . . ?
N1 C14 C13 121.75(14) . . ?
C13 C14 C15 115.87(14) . . ?
C10 C11 H11 120.4 . . ?
C12 C11 C10 119.25(15) . . ?
C12 C11 H11 120.4 . . ?
N5 C48 N7 110.42(14) . . ?
N5 C48 C47 122.57(15) . . ?
C47 C48 N7 126.92(15) . . ?
N3 C25 C24 114.73(14) . . ?
N3 C25 C26 123.72(15) . . ?
C26 C25 C24 121.45(15) . . ?
O2 C20 C15 114.65(14) . . ?
O2 C20 C19 124.20(15) . . ?
C19 C20 C15 121.15(16) . . ?
N5 C44 N8 110.64(14) . . ?
N5 C44 C45 122.76(15) . . ?
C45 C44 N8 126.51(15) . . ?
C13 C12 C11 118.05(15) . . ?
C13 C12 H12 121.0 . . ?
C11 C12 H12 121.0 . . ?
N3 C29 C30 122.33(15) . . ?
N3 C29 C28 121.88(16) . . ?
C28 C29 C30 115.70(15) . . ?
C9 C8 C7 119.67(14) . . ?
C9 C8 H8 120.2 . . ?
C7 C8 H8 120.2 . . ?
C45 C46 C47 121.50(15) . . ?
C45 C46 C49 120.16(16) . . ?
C47 C46 C49 118.09(15) . . ?
C24 C23 C7 120.33(15) . . ?
C24 C23 H23 119.8 . . ?
C7 C23 H23 119.8 . . ?
C44 C45 C46 116.72(15) . . ?
C44 C45 H45 121.6 . . ?
C46 C45 H45 121.6 . . ?
C35 C30 C29 120.77(15) . . ?
C35 C30 C31 118.91(17) . . ?
C31 C30 C29 119.16(17) . . ?
N4 C38 H38 124.5 . . ?
N4 C38 C39 110.91(15) . . ?
C39 C38 H38 124.5 . . ?
C16 C17 H17 120.5 . . ?
C18 C17 C16 119.00(16) . . ?
C18 C17 H17 120.5 . . ?
C4 C3 H3 119.6 . . ?
C4 C3 C2 120.85(16) . . ?
C2 C3 H3 119.6 . . ?
C48 C47 C46 116.63(15) . . ?
C48 C47 H47 121.7 . . ?
C46 C47 H47 121.7 . . ?
N7 C43 H43 126.5 . . ?
N7 C43 C42 107.04(16) . . ?
C42 C43 H43 126.5 . . ?
C25 C26 H26 120.5 . . ?
C27 C26 C25 119.07(17) . . ?
C27 C26 H26 120.5 . . ?
N8 C40 H40 126.6 . . ?
N8 C40 C39 106.87(15) . . ?
C39 C40 H40 126.6 . . ?
C29 C28 H28 119.6 . . ?
C27 C28 C29 120.90(16) . . ?
C27 C28 H28 119.6 . . ?
O6 C49 C46 112.07(15) . . ?
O5 C49 O6 125.27(17) . . ?
O5 C49 C46 122.62(17) . . ?
O3 C35 C30 114.93(15) . . ?
O3 C35 C34 123.85(19) . . ?
C34 C35 C30 121.22(19) . . ?
C17 C18 H18 119.0 . . ?
C19 C18 C17 122.08(16) . . ?
C19 C18 H18 119.0 . . ?
N6 C41 H41 124.6 . . ?
N6 C41 C42 110.75(16) . . ?
C42 C41 H41 124.6 . . ?
C20 C19 H19 120.7 . . ?
C18 C19 C20 118.62(16) . . ?
C18 C19 H19 120.7 . . ?
C3 C2 H2 119.9 . . ?
C1 C2 C3 120.25(17) . . ?
C1 C2 H2 119.9 . . ?
C38 C39 H39 127.0 . . ?
C40 C39 C38 106.00(15) . . ?
C40 C39 H39 127.0 . . ?
C4 C5 H5 119.7 . . ?
C6 C5 C4 120.68(17) . . ?
C6 C5 H5 119.7 . . ?
C26 C27 H27 121.0 . . ?
C28 C27 C26 118.02(16) . . ?
C28 C27 H27 121.0 . . ?
O4 C31 C30 114.17(18) . . ?
O4 C31 C32 126.2(2) . . ?
C30 C31 C32 119.6(2) . . ?
O2 C22 H22A 109.5 . . ?
O2 C22 H22B 109.5 . . ?
O2 C22 H22C 109.5 . . ?
H22A C22 H22B 109.5 . . ?
H22A C22 H22C 109.5 . . ?
H22B C22 H22C 109.5 . . ?
C43 C42 C41 106.04(16) . . ?
C43 C42 H42 127.0 . . ?
C41 C42 H42 127.0 . . ?
C5 C6 H6A 119.8 . . ?
C1 C6 C5 120.33(18) . . ?
C1 C6 H6A 119.8 . . ?
O1 C21 H21A 109.5 . . ?
O1 C21 H21B 109.5 . . ?
O1 C21 H21C 109.5 . . ?
H21A C21 H21B 109.5 . . ?
H21A C21 H21C 109.5 . . ?
H21B C21 H21C 109.5 . . ?
F7 B2 F8 107.44(15) . . ?
F6 B2 F7 109.39(15) . . ?
F6 B2 F8 109.39(15) . . ?
F5 B2 F7 109.17(15) . . ?
F5 B2 F6 110.93(15) . . ?
F5 B2 F8 110.45(16) . . ?
C2 C1 C6 119.65(17) . . ?
C2 C1 H1 120.2 . . ?
C6 C1 H1 120.2 . . ?
C31 C32 H32 120.5 . . ?
C33 C32 C31 119.0(2) . . ?
C33 C32 H32 120.5 . . ?
C35 C34 H34 120.7 . . ?
C33 C34 C35 118.6(2) . . ?
C33 C34 H34 120.7 . . ?
F1 B1 F4 108.54(16) . . ?
F1 B1 F2 110.35(15) . . ?
F2 B1 F4 108.98(15) . . ?
F3 B1 F4 108.85(16) . . ?
F3 B1 F1 110.10(16) . . ?
F3 B1 F2 109.97(17) . . ?
C32 C33 H33 118.7 . . ?
C34 C33 C32 122.6(2) . . ?
C34 C33 H33 118.7 . . ?
O3 C37 H37A 109.5 . . ?
O3 C37 H37B 109.5 . . ?
O3 C37 H37C 109.5 . . ?
H37A C37 H37B 109.5 . . ?
H37A C37 H37C 109.5 . . ?
H37B C37 H37C 109.5 . . ?
O4 C36 H36A 109.5 . . ?
O4 C36 H36B 109.5 . . ?
O4 C36 H36C 109.5 . . ?
H36A C36 H36B 109.5 . . ?
H36A C36 H36C 109.5 . . ?
H36B C36 H36C 109.5 . . ?

loop_
_geom_bond_atom_site_label_1
_geom_bond_atom_site_label_2
_geom_bond_distance
_geom_bond_site_symmetry_2
_geom_bond_publ_flag
Fe1 N5 1.8921(14) . ?
Fe1 N2 1.8890(13) . ?
Fe1 N3 2.0856(13) . ?
Fe1 N1 2.0863(13) . ?
Fe1 N4 1.9736(14) . ?
Fe1 N6 1.9604(14) . ?
F7 B2 1.394(2) . ?
F4 B1 1.402(2) . ?
F6 B2 1.376(2) . ?
F1 B1 1.384(2) . ?
F2 B1 1.387(2) . ?
O2 C20 1.366(2) . ?
O2 C22 1.433(2) . ?
F8 B2 1.406(2) . ?
F5 B2 1.375(2) . ?
O1 C16 1.364(2) . ?
O1 C21 1.441(2) . ?
O3 C35 1.364(2) . ?
O3 C37 1.427(2) . ?
F3 B1 1.378(2) . ?
O7 H7A 0.8701 . ?
O7 H7B 0.8701 . ?
N5 C48 1.340(2) . ?
N5 C44 1.338(2) . ?
O6 H6 0.8400 . ?
O6 C49 1.328(2) . ?
N2 C24 1.345(2) . ?
N2 C9 1.346(2) . ?
N3 C25 1.371(2) . ?
N3 C29 1.356(2) . ?
N8 N4 1.3750(18) . ?
N8 C44 1.400(2) . ?
N8 C40 1.361(2) . ?
N1 C10 1.3706(19) . ?
N1 C14 1.354(2) . ?
N4 C38 1.324(2) . ?
N7 N6 1.3797(19) . ?
N7 C48 1.399(2) . ?
N7 C43 1.357(2) . ?
O5 C49 1.205(2) . ?
N6 C41 1.327(2) . ?
O4 C31 1.356(3) . ?
O4 C36 1.441(2) . ?
C10 C9 1.468(2) . ?
C10 C11 1.383(2) . ?
C15 C16 1.404(2) . ?
C15 C14 1.491(2) . ?
C15 C20 1.402(2) . ?
C24 C25 1.466(2) . ?
C24 C23 1.381(2) . ?
C16 C17 1.395(2) . ?
C4 C7 1.484(2) . ?
C4 C3 1.389(2) . ?
C4 C5 1.398(2) . ?
C9 C8 1.388(2) . ?
C7 C8 1.400(2) . ?
C7 C23 1.394(2) . ?
C13 H13 0.9500 . ?
C13 C14 1.398(2) . ?
C13 C12 1.377(2) . ?
C11 H11 0.9500 . ?
C11 C12 1.381(2) . ?
C48 C47 1.381(2) . ?
C25 C26 1.385(2) . ?
C20 C19 1.392(2) . ?
C44 C45 1.377(2) . ?
C12 H12 0.9500 . ?
C29 C30 1.491(2) . ?
C29 C28 1.394(2) . ?
C8 H8 0.9500 . ?
C46 C45 1.394(2) . ?
C46 C47 1.397(2) . ?
C46 C49 1.504(2) . ?
C23 H23 0.9500 . ?
C45 H45 0.9500 . ?
C30 C35 1.394(3) . ?
C30 C31 1.398(2) . ?
C38 H38 0.9500 . ?
C38 C39 1.405(3) . ?
C17 H17 0.9500 . ?
C17 C18 1.384(3) . ?
C3 H3 0.9500 . ?
C3 C2 1.390(2) . ?
C47 H47 0.9500 . ?
C43 H43 0.9500 . ?
C43 C42 1.364(3) . ?
C26 H26 0.9500 . ?
C26 C27 1.381(2) . ?
C40 H40 0.9500 . ?
C40 C39 1.363(3) . ?
C28 H28 0.9500 . ?
C28 C27 1.377(3) . ?
C35 C34 1.394(3) . ?
C18 H18 0.9500 . ?
C18 C19 1.382(3) . ?
C41 H41 0.9500 . ?
C41 C42 1.406(3) . ?
C19 H19 0.9500 . ?
C2 H2 0.9500 . ?
C2 C1 1.379(3) . ?
C39 H39 0.9500 . ?
C5 H5 0.9500 . ?
C5 C6 1.386(3) . ?
C27 H27 0.9500 . ?
C31 C32 1.411(3) . ?
C22 H22A 0.9800 . ?
C22 H22B 0.9800 . ?
C22 H22C 0.9800 . ?
C42 H42 0.9500 . ?
C6 H6A 0.9500 . ?
C6 C1 1.381(3) . ?
C21 H21A 0.9800 . ?
C21 H21B 0.9800 . ?
C21 H21C 0.9800 . ?
C1 H1 0.9500 . ?
C32 H32 0.9500 . ?
C32 C33 1.372(4) . ?
C34 H34 0.9500 . ?
C34 C33 1.361(4) . ?
C33 H33 0.9500 . ?
C37 H37A 0.9800 . ?
C37 H37B 0.9800 . ?
C37 H37C 0.9800 . ?
C36 H36A 0.9800 . ?
C36 H36B 0.9800 . ?
C36 H36C 0.9800 . ?

loop_
_geom_hbond_atom_site_label_D
_geom_hbond_atom_site_label_H
_geom_hbond_atom_site_label_A
_geom_hbond_distance_DH
_geom_hbond_distance_HA
_geom_hbond_distance_DA
_geom_hbond_angle_DHA
_geom_hbond_site_symmetry_A
_geom_hbond_publ_flag
O7 H7A F8 0.87 1.92 2.7844(17) 173.7 . yes
O7 H7B F4 0.87 1.94 2.8100(19) 174.3 . yes
O6 H6 O7 0.84 1.83 2.6396(19) 161.5 . yes

loop_
_geom_torsion_atom_site_label_1
_geom_torsion_atom_site_label_2
_geom_torsion_atom_site_label_3
_geom_torsion_atom_site_label_4
_geom_torsion
_geom_torsion_site_symmetry_1
_geom_torsion_site_symmetry_2
_geom_torsion_site_symmetry_3
_geom_torsion_site_symmetry_4
_geom_torsion_publ_flag
Fe1 N5 C48 N7 3.23(18) . . . . ?
Fe1 N5 C48 C47 -173.52(12) . . . . ?
Fe1 N5 C44 N8 -1.05(18) . . . . ?
Fe1 N5 C44 C45 175.71(12) . . . . ?
Fe1 N2 C24 C25 -5.19(18) . . . . ?
Fe1 N2 C24 C23 177.79(12) . . . . ?
Fe1 N2 C9 C10 -1.17(17) . . . . ?
Fe1 N2 C9 C8 -179.55(11) . . . . ?
Fe1 N3 C25 C24 11.23(16) . . . . ?
Fe1 N3 C25 C26 -172.26(13) . . . . ?
Fe1 N3 C29 C30 -11.7(2) . . . . ?
Fe1 N3 C29 C28 171.84(12) . . . . ?
Fe1 N1 C10 C9 17.96(15) . . . . ?
Fe1 N1 C10 C11 -162.76(13) . . . . ?
Fe1 N1 C14 C15 -25.2(2) . . . . ?
Fe1 N1 C14 C13 158.08(12) . . . . ?
Fe1 N4 C38 C39 172.69(14) . . . . ?
Fe1 N6 C41 C42 179.34(15) . . . . ?
O2 C20 C19 C18 -179.76(16) . . . . ?
O1 C16 C17 C18 -175.73(16) . . . . ?
O3 C35 C34 C33 179.39(18) . . . . ?
N5 C48 C47 C46 -1.2(2) . . . . ?
N5 C44 C45 C46 -3.0(2) . . . . ?
N2 C24 C25 N3 -4.9(2) . . . . ?
N2 C24 C25 C26 178.55(15) . . . . ?
N2 C24 C23 C7 1.7(2) . . . . ?
N2 C9 C8 C7 1.8(2) . . . . ?
N3 Fe1 N5 C48 -89.52(12) . . . . ?
N3 Fe1 N5 C44 93.89(12) . . . . ?
N3 Fe1 N2 C24 8.92(12) . . . . ?
N3 Fe1 N2 C9 -170.82(12) . . . . ?
N3 C25 C26 C27 -1.6(3) . . . . ?
N3 C29 C30 C35 106.12(19) . . . . ?
N3 C29 C30 C31 -86.3(2) . . . . ?
N3 C29 C28 C27 0.1(3) . . . . ?
N8 N4 C38 C39 0.22(18) . . . . ?
N8 C44 C45 C46 173.27(15) . . . . ?
N8 C40 C39 C38 0.1(2) . . . . ?
N1 Fe1 N5 C48 91.22(12) . . . . ?
N1 Fe1 N5 C44 -85.38(12) . . . . ?
N1 Fe1 N2 C24 -171.65(12) . . . . ?
N1 Fe1 N2 C9 8.61(11) . . . . ?
N1 C10 C9 N2 -12.01(19) . . . . ?
N1 C10 C9 C8 166.27(15) . . . . ?
N1 C10 C11 C12 -0.4(2) . . . . ?
N4 Fe1 N5 C48 176.65(13) . . . . ?
N4 Fe1 N5 C44 0.06(12) . . . . ?
N4 Fe1 N2 C24 102.95(12) . . . . ?
N4 Fe1 N2 C9 -76.79(12) . . . . ?
N4 N8 C44 N5 1.89(19) . . . . ?
N4 N8 C44 C45 -174.72(15) . . . . ?
N4 N8 C40 C39 0.04(19) . . . . ?
N4 C38 C39 C40 -0.2(2) . . . . ?
N7 N6 C41 C42 -0.25(19) . . . . ?
N7 C48 C47 C46 -177.40(15) . . . . ?
N7 C43 C42 C41 -0.2(2) . . . . ?
N6 Fe1 N5 C48 -1.70(12) . . . . ?
N6 Fe1 N5 C44 -178.30(13) . . . . ?
N6 Fe1 N2 C24 -78.94(12) . . . . ?
N6 Fe1 N2 C9 101.32(12) . . . . ?
N6 N7 C48 N5 -3.41(19) . . . . ?
N6 N7 C48 C47 173.16(15) . . . . ?
N6 N7 C43 C42 0.0(2) . . . . ?
N6 C41 C42 C43 0.3(2) . . . . ?
O4 C31 C32 C33 -178.44(19) . . . . ?
C10 N1 C14 C15 168.82(14) . . . . ?
C10 N1 C14 C13 -7.9(2) . . . . ?
C10 C9 C8 C7 -176.29(15) . . . . ?
C10 C11 C12 C13 -3.8(2) . . . . ?
C15 C16 C17 C18 2.0(3) . . . . ?
C15 C20 C19 C18 -0.1(3) . . . . ?
C24 N2 C9 C10 179.09(13) . . . . ?
C24 N2 C9 C8 0.7(2) . . . . ?
C24 C25 C26 C27 174.70(16) . . . . ?
C16 C15 C14 N1 -78.5(2) . . . . ?
C16 C15 C14 C13 98.38(18) . . . . ?
C16 C15 C20 O2 -179.10(14) . . . . ?
C16 C15 C20 C19 1.2(2) . . . . ?
C16 C17 C18 C19 -0.8(3) . . . . ?
C4 C7 C8 C9 177.15(14) . . . . ?
C4 C7 C23 C24 -178.83(14) . . . . ?
C4 C3 C2 C1 0.0(3) . . . . ?
C4 C5 C6 C1 0.4(3) . . . . ?
C9 N2 C24 C25 174.55(13) . . . . ?
C9 N2 C24 C23 -2.5(2) . . . . ?
C9 C10 C11 C12 178.88(15) . . . . ?
C7 C4 C3 C2 -177.10(16) . . . . ?
C7 C4 C5 C6 176.91(17) . . . . ?
C14 N1 C10 C9 -173.11(13) . . . . ?
C14 N1 C10 C11 6.2(2) . . . . ?
C14 C15 C16 O1 9.7(2) . . . . ?
C14 C15 C16 C17 -168.21(15) . . . . ?
C14 C15 C20 O2 -12.9(2) . . . . ?
C14 C15 C20 C19 167.44(15) . . . . ?
C14 C13 C12 C11 2.1(2) . . . . ?
C11 C10 C9 N2 168.70(14) . . . . ?
C11 C10 C9 C8 -13.0(2) . . . . ?
C48 N5 C44 N8 -177.66(13) . . . . ?
C48 N5 C44 C45 -0.9(2) . . . . ?
C48 N7 N6 Fe1 2.19(17) . . . . ?
C48 N7 N6 C41 -178.09(14) . . . . ?
C48 N7 C43 C42 177.87(17) . . . . ?
C25 N3 C29 C30 174.00(15) . . . . ?
C25 N3 C29 C28 -2.5(2) . . . . ?
C25 C24 C23 C7 -174.95(15) . . . . ?
C25 C26 C27 C28 -1.0(3) . . . . ?
C20 C15 C16 O1 175.72(14) . . . . ?
C20 C15 C16 C17 -2.2(2) . . . . ?
C20 C15 C14 N1 115.57(17) . . . . ?
C20 C15 C14 C13 -67.55(19) . . . . ?
C44 N5 C48 N7 179.84(13) . . . . ?
C44 N5 C48 C47 3.1(2) . . . . ?
C44 N8 N4 Fe1 -1.88(16) . . . . ?
C44 N8 N4 C38 173.10(14) . . . . ?
C44 N8 C40 C39 -171.83(16) . . . . ?
C12 C13 C14 N1 4.0(2) . . . . ?
C12 C13 C14 C15 -172.92(15) . . . . ?
C29 N3 C25 C24 -173.24(13) . . . . ?
C29 N3 C25 C26 3.3(2) . . . . ?
C29 C30 C35 O3 -10.4(2) . . . . ?
C29 C30 C35 C34 169.58(17) . . . . ?
C29 C30 C31 O4 9.5(2) . . . . ?
C29 C30 C31 C32 -169.95(16) . . . . ?
C29 C28 C27 C26 1.7(3) . . . . ?
C8 C7 C23 C24 0.9(2) . . . . ?
C23 C24 C25 N3 172.01(15) . . . . ?
C23 C24 C25 C26 -4.6(3) . . . . ?
C23 C7 C8 C9 -2.6(2) . . . . ?
C45 C46 C47 C48 -2.9(2) . . . . ?
C45 C46 C49 O6 -0.9(2) . . . . ?
C45 C46 C49 O5 176.84(18) . . . . ?
C30 C29 C28 C27 -176.60(16) . . . . ?
C30 C35 C34 C33 -0.6(3) . . . . ?
C30 C31 C32 C33 1.0(3) . . . . ?
C17 C18 C19 C20 -0.1(3) . . . . ?
C3 C4 C7 C8 -23.2(2) . . . . ?
C3 C4 C7 C23 156.47(16) . . . . ?
C3 C4 C5 C6 -2.3(3) . . . . ?
C3 C2 C1 C6 -2.0(3) . . . . ?
C47 C46 C45 C44 4.8(2) . . . . ?
C47 C46 C49 O6 -175.20(15) . . . . ?
C47 C46 C49 O5 2.6(3) . . . . ?
C43 N7 N6 Fe1 -179.57(11) . . . . ?
C43 N7 N6 C41 0.15(18) . . . . ?
C43 N7 C48 N5 178.82(17) . . . . ?
C43 N7 C48 C47 -4.6(3) . . . . ?
C40 N8 N4 Fe1 -175.14(11) . . . . ?
C40 N8 N4 C38 -0.16(17) . . . . ?
C40 N8 C44 N5 173.39(16) . . . . ?
C40 N8 C44 C45 -3.2(3) . . . . ?
C28 C29 C30 C35 -77.2(2) . . . . ?
C28 C29 C30 C31 90.37(19) . . . . ?
C49 C46 C45 C44 -169.26(15) . . . . ?
C49 C46 C47 C48 171.36(15) . . . . ?
C35 C30 C31 O4 177.31(16) . . . . ?
C35 C30 C31 C32 -2.2(3) . . . . ?
C35 C34 C33 C32 -0.7(3) . . . . ?
C5 C4 C7 C8 157.57(16) . . . . ?
C5 C4 C7 C23 -22.7(2) . . . . ?
C5 C4 C3 C2 2.1(3) . . . . ?
C5 C6 C1 C2 1.9(3) . . . . ?
C31 C30 C35 O3 -177.98(15) . . . . ?
C31 C30 C35 C34 2.0(3) . . . . ?
C31 C32 C33 C34 0.5(3) . . . . ?
C22 O2 C20 C15 177.87(15) . . . . ?
C22 O2 C20 C19 -2.5(2) . . . . ?
C21 O1 C16 C15 -171.36(15) . . . . ?
C21 O1 C16 C17 6.5(2) . . . . ?
C37 O3 C35 C30 173.78(19) . . . . ?
C37 O3 C35 C34 -6.2(3) . . . . ?
C36 O4 C31 C30 -172.79(17) . . . . ?
C36 O4 C31 C32 6.6(3) . . . . ?
